data_7047006
loop_
_publ_author_name
'Lorenz, Roxana'
'Kaifer, Elisabeth'
'Wadepohl, Hubert'
'Himmel, Hans-J\"org'

_publ_section_title
;
 Di- and tetranuclear transition metal complexes of a
 tetrakisguanidino-substituted phenazine dye by stepwise coordination.
;
_journal_issue 32
_journal_name_full 'Dalton transactions (Cambridge, England : 2003)'
_journal_page_first 11016
_journal_page_last 11029
_journal_paper_doi 10.1039/c8dt02176g
_journal_volume 47
_journal_year 2018
_chemical_formula_moiety '2(Br), 2(C H2 Cl2), C46 H66 N14'
_chemical_formula_sum 'C48 H70 Br2 Cl4 N14'
_chemical_formula_weight 1144.80
_space_group_crystal_system monoclinic
_space_group_IT_number 14
_space_group_name_Hall '-P 2ybc'
_space_group_name_H-M_alt 'P 1 21/c 1'
_symmetry_cell_setting monoclinic
_symmetry_space_group_name_Hall '-P 2ybc'
_symmetry_space_group_name_H-M 'P 1 21/c 1'
_atom_sites_solution_hydrogens geom
_atom_sites_solution_primary iterative
_atom_sites_solution_secondary difmap
_audit_block_code hi_rl2
_audit_creation_date 2016-04-01
_audit_creation_method
;
Olex2 1.2
(compiled Mar 28 2017 19:34:44 for OlexSys, GUI svn.r5337)
;
_audit_update_record
;
2018-06-27 deposited with the CCDC.
2018-07-11 downloaded from the CCDC.
;
_cell_angle_alpha 90
_cell_angle_beta 102.7601(5)
_cell_angle_gamma 90
_cell_formula_units_Z 2
_cell_length_a 18.13680(10)
_cell_length_b 13.78213(10)
_cell_length_c 11.10358(6)
_cell_measurement_reflns_used 70873
_cell_measurement_temperature 120(1)
_cell_measurement_theta_max 70.6450
_cell_measurement_theta_min 4.0560
_cell_volume 2706.95(3)
_computing_cell_refinement 'CrysAlisPro 1.171.38.41p (Rigaku OD, 2015)'
_computing_data_collection 'CrysAlisPro 1.171.38.41p (Rigaku OD, 2015)'
_computing_data_reduction 'CrysAlisPro 1.171.38.41p (Rigaku OD, 2015)'
_computing_molecular_graphics 'Olex2 (Dolomanov et al., 2009)'
_computing_publication_material 'encif (Wadepohl, 2009-17); encifer 1.5.2 (CCDC, 2016)'
_computing_structure_refinement 'ShelXL (Sheldrick, 2015)'
_computing_structure_solution 'SUPERFLIP (Palatinus, 2007-2009)'
_diffrn_ambient_environment 'perfluoro polyether oil / N~2~'
_diffrn_ambient_temperature 120(1)
_diffrn_detector 'CCD plate'
_diffrn_detector_area_resol_mean 7.9621
_diffrn_detector_type Eos
_diffrn_measured_fraction_theta_full 1.000
_diffrn_measured_fraction_theta_max 0.996
_diffrn_measurement_details
;
List of Runs (angles in degrees, time in seconds):

  # Type    Start    End  Width  t~exp~   \w     \q     \k     \f   Frames
#--------------------------------------------------------------------------
  1  \w    -69.00  21.00   1.00    2.00    --    0.00 -57.00 -90.00   90
  2  \w    -30.00  70.00   1.00    2.00    --    0.00  77.00-120.00  100
  3  \w    -30.00  70.00   1.00    2.00    --    0.00  77.00   0.00  100
  4  \w    -56.00  42.00   1.00    2.00    --   14.00 -74.00-132.08   98
  5  \w    -40.00   3.00   1.00    2.00    --   14.00 119.00  21.05   43
  6  \w    -31.00   4.00   1.00    2.00    --   22.00 118.00  99.05   35
  7  \w    -46.00 -14.00   1.00    2.00    --   26.00 148.00 -33.53   32
  8  \w    -17.00  12.00   1.00    4.00    --   30.00 108.00-172.83   29
  9  \w     -1.00  27.00   1.00    4.00    --   38.00  93.00  27.34   28
 10  \w      5.00  33.00   1.00    4.00    --   42.00  89.00 166.73   28
 11  \w      6.00  33.00   1.00    4.00    --   42.00  88.00  14.63   27
 12  \w      6.00  33.00   1.00    4.00    --   42.00  88.00 -34.04   27
 13  \w      7.00  35.00   1.00    4.00    --   42.00  86.00-131.63   28
 14  \w     12.00  38.00   1.00    4.00    --   46.00  84.00-106.24   26
 15  \w     13.00  40.00   1.00    4.00    --   46.00  83.00 121.82   27
 16  \w     13.00  45.00   1.00    4.00    --   46.00  82.00 102.96   32
 17  \w     14.00  46.00   1.00    4.00    --   46.00  81.00-178.50   32
 18  \w     23.00  49.00   1.00    4.00    --   54.00  78.00 -37.25   26
 19  \w     23.00 111.00   1.00    4.00    --   54.00-125.00 -90.00   88
 20  \w     23.00  49.00   1.00    4.00    --   54.00  78.00  17.09   26
 21  \w     23.00  49.00   1.00    4.00    --   54.00  78.00 -78.21   26
 22  \w     24.00 124.00   1.00    4.00    --   54.00  77.00  30.00  100
 23  \w     24.00 124.00   1.00    4.00    --   54.00  77.00-120.00  100
 24  \w    -18.00  80.00   1.00    4.00    --   54.00 -38.00  90.00   98
 25  \w     24.00 124.00   1.00    4.00    --   54.00  77.00  60.00  100
 26  \w     23.00  49.00   1.00    4.00    --   54.00  78.00  47.80   26
 27  \w     24.00 124.00   1.00    4.00    --   54.00  77.00-150.00  100
 28  \w     23.00  49.00   1.00    4.00    --   54.00  78.00-103.47   26
 29  \w     24.00 124.00   1.00    4.00    --   54.00  77.00 -90.00  100
 30  \w     24.00 124.00   1.00    4.00    --   54.00  77.00 -60.00  100
 31  \w     23.00  49.00   1.00    4.00    --   54.00  78.00 -14.31   26
 32  \w     23.00 111.00   1.00    4.00    --   54.00-125.00   0.00   88
 33  \w      1.00  96.00   1.00    4.00    --   54.00 -99.00  60.00   95
 34  \w     30.00 128.00   1.00    4.00    --   58.00  74.00  91.35   98
 35  \w     28.00 128.00   1.00    4.00    --   58.00  77.00-154.75  100
 36  \w     28.00 128.00   1.00    4.00    --   58.00  77.00 131.14  100
 37  \w     29.00 128.00   1.00    4.00    --   58.00  75.00 116.47   99
 38  \w     30.00 127.00   1.00    4.00    --   58.00  73.00  34.07   97
 39  \w     28.00 128.00   1.00    4.00    --   58.00  77.00-177.31  100
 40  \w     30.00 127.00   1.00    4.00    --   58.00  73.00-115.59   97
 41  \w     29.00 128.00   1.00    4.00    --   58.00  75.00-136.02   99
 42  \w     28.00 128.00   1.00    4.00    --   58.00  77.00 149.26  100
 43  \w     29.00 128.00   1.00    4.00    --   58.00  75.00 -22.90   99
 44  \w     29.00 128.00   1.00    4.00    --   58.00  75.00 103.68   99
 45  \w     32.00 132.00   1.00    4.00    --   62.00  77.00  33.98  100
 46  \w     33.00 132.00   1.00    4.00    --   62.00  76.00 145.57   99
 47  \w     41.00 131.00   1.00    4.00    --   62.00  57.00 -43.81   90
 48  \w     34.00 132.00   1.00    4.00    --   62.00  74.00 -17.62   98
 49  \w     38.00 135.00   1.00    4.00    --   66.00  73.00-161.26   97
 50  \w     44.00 136.00   1.00    4.00    --   66.00  50.00 133.93   92
 51  \w     44.00 134.00   1.00    4.00    --   66.00  62.00 -96.87   90
 52  \w     42.00 134.00   1.00    4.00    --   66.00  67.00 -18.77   92
 53  \w     37.00 136.00   1.00    4.00    --   66.00  76.00 160.06   99
 54  \w     45.00 135.00   1.00    4.00    --   66.00  56.00 -35.27   90
 55  \w     49.00 139.00   1.00    4.00    --   70.00  58.00 144.19   90
 56  \w     49.00 139.00   1.00    4.00    --   70.00  56.00 -98.04   90
 57  \w     40.00 140.00   1.00    4.00    --   70.00  77.00 -18.57  100
 58  \w     53.00 143.00   1.00    4.00    --   74.00  58.00  90.04   90
 59  \w     51.00 145.00   1.00    4.00    --   74.00  48.00 -12.22   94
 60  \w     51.00 142.00   1.00    4.00    --   74.00  66.00 137.21   91
 61  \w     50.00 142.00   1.00    4.00    --   74.00  67.00  26.95   92
 62  \w     57.00 147.00   1.00    4.00    --   78.00  55.00-123.70   90
 63  \w     55.00 145.00   1.00    4.00    --   78.00  64.00   3.81   90
 64  \w     55.00 145.00   1.00    4.00    --   78.00  64.00-114.43   90
 65  \w     57.00 148.00   1.00    4.00    --   78.00  52.00  59.88   91
 66  \w     57.00 148.00   1.00    4.00    --   78.00  53.00-160.93   91
 67  \w     54.00 152.00   1.00    8.00    --   82.00  74.00 -44.00   98
 68  \w     52.00 152.00   1.00    8.00    --   82.00  77.00-110.20  100
 69  \w     59.00 149.00   1.00    8.00    --   82.00  64.00 -79.41   90
 70  \w     55.00 151.00   1.00    8.00    --   82.00  72.00  60.68   96
 71  \w     63.00 157.00   1.00    8.00    --   86.00  48.00  97.55   94
 72  \w     64.00 154.00   1.00    8.00    --   86.00  63.00 158.19   90
 73  \w     64.00 156.00   1.00    8.00    --   86.00  50.00 -47.62   92
 74  \w     63.00 153.00   1.00    8.00    --   86.00  64.00-171.36   90
 75  \w     63.00 159.00   1.00    8.00    --   90.00  72.00-125.66   96
 76  \w     63.00 159.00   1.00    8.00    --   90.00  71.00 120.10   96
 77  \w     66.00 158.00   1.00    8.00    --   90.00  68.00 -10.49   92
 78  \w     61.00 160.00   1.00    8.00    --   90.00  75.00  52.58   99
 79  \w     69.00 166.00   1.00    8.00    --   94.00  41.00 -48.53   97
 80  \w     77.00 167.00   1.00    8.00    --   98.00  56.00  17.89   90
 81  \w     36.00 116.00   1.00    8.00    --  108.00-111.00-180.00   80
 82  \w     82.00 178.00   1.00    8.00    --  108.00  38.00  90.00   96
 83  \w     78.00 178.00   1.00    8.00    --  108.00  77.00  98.63  100
 84  \w     82.00 178.00   1.00    8.00    --  108.00  38.00-150.00   96
 85  \w     86.00 176.00   1.00    8.00    --  108.00  62.00 158.73   90
 86  \w     85.00 175.00   1.00    8.00    --  108.00  64.00 150.00   90
 87  \w     85.00 175.00   1.00    8.00    --  108.00  64.00  30.00   90
 88  \w     85.00 175.00   1.00    8.00    --  108.00  64.00   0.00   90
 89  \w     80.00 178.00   1.00    8.00    --  108.00  74.00  85.78   98
 90  \w     85.00 175.00   1.00    8.00    --  108.00  64.00 -90.00   90
 91  \w     85.00 175.00   1.00    8.00    --  108.00  64.00  60.00   90
 92  \w     85.00 175.00   1.00    8.00    --  108.00  64.00-120.00   90
 93  \w     36.00 116.00   1.00    8.00    --  108.00-111.00   0.00   80
 94  \w     85.00 175.00   1.00    8.00    --  108.00  64.00 -60.00   90
 95  \w     85.00 175.00   1.00    8.00    --  108.00  64.00-180.00   90
 96  \w     78.00 178.00   1.00    8.00    --  108.00  77.00 150.00  100
 97  \w     78.00 178.00   1.00    8.00    --  108.00  77.00-150.00  100
 98  \w     78.00 178.00   1.00    8.00    --  108.00  77.00 -30.00  100
 99  \w     78.00 178.00   1.00    8.00    --  108.00  77.00  30.00  100
100  \w     78.00 178.00   1.00    8.00    --  108.00  77.00 -90.00  100
101  \w     78.00 178.00   1.00    8.00    --  108.00  77.00  60.00  100
102  \w     82.00 178.00   1.00    8.00    --  108.00  38.00 120.00   96
103  \w     78.00 178.00   1.00    8.00    --  108.00  77.00-120.00  100
104  \w     37.00 125.00   1.00    8.00    --  108.00-132.00 -46.00   88
105  \w     87.00 178.00   1.00    8.00    --  108.00 137.00-160.00   91
106  \w     78.00 178.00   1.00    8.00    --  108.00  77.00 120.00  100
107  \w     78.00 178.00   1.00    8.00    --  108.00  77.00   0.00  100
108  \w     78.00 178.00   1.00    8.00    --  108.00  77.00-180.00  100
109  \w     82.00 178.00   1.00    8.00    --  108.00  38.00 -90.00   96
110  \w     82.00 178.00   1.00    8.00    --  108.00  38.00  60.00   96
111  \w     78.00 178.00   1.00    8.00    --  108.00  77.00 -60.00  100
112  \w     41.00 131.00   1.00    8.00    --  108.00 -64.00 -30.00   90
113  \w     85.00 175.00   1.00    8.00    --  108.00  64.00 -30.00   90
114  \w     85.00 175.00   1.00    8.00    --  108.00  64.00-150.00   90
115  \w    100.00 178.00   1.00    8.00    --  108.00 111.00-120.00   78
116  \w     78.00 178.00   1.00    8.00    --  108.00  77.00  90.00  100
117  \w     41.00 131.00   1.00    8.00    --  108.00 -64.00 150.00   90
118  \w     36.00 146.00   1.00    8.00    --  108.00 -92.00 -60.00  110
119  \f    120.00 240.00   1.00    2.00   0.00   0.00 -40.00    --   120
120  \f    120.00 240.00   1.00    2.00   0.00   0.00  40.00    --   120
121  \f      0.00 120.00   1.00    2.00   0.00   0.00 -60.00    --   120
122  \f      0.00 120.00   1.00    2.00   0.00   0.00  60.00    --   120
123  \f      0.00 120.00   1.00    2.00   0.00   0.00  40.00    --   120
124  \f    120.00 240.00   1.00    2.00   0.00   0.00  60.00    --   120
125  \f      0.00 120.00   1.00    2.00   0.00   0.00 -40.00    --   120
126  \f    120.00 240.00   1.00    2.00   0.00   0.00 -60.00    --   120
127  \f    120.00 240.00   1.00    4.00  54.00  54.00  40.00    --   120
128  \w     24.00 124.00   1.00    4.00    --   54.00  77.00 -60.00  100
129  \w     24.00 124.00   1.00    4.00    --   54.00  77.00 -90.00  100
130  \f    120.00 240.00   1.00    4.00  54.00  54.00 -40.00    --   120
131  \w     24.00 124.00   1.00    4.00    --   54.00  77.00  30.00  100
132  \f    120.00 240.00   1.00    4.00  54.00  54.00 -60.00    --   120
133  \f      0.00 120.00   1.00    4.00  54.00  54.00  60.00    --   120
134  \f      0.00 120.00   1.00    4.00  54.00  54.00 -60.00    --   120
135  \w    -16.00  84.00   1.00    4.00    --   54.00 -77.00  30.00  100
136  \f    240.00 360.00   1.00    4.00  54.00  54.00  60.00    --   120
137  \f      0.00 120.00   1.00    4.00  54.00  54.00  40.00    --   120
138  \w     24.00 124.00   1.00    4.00    --   54.00  77.00-180.00  100
139  \w     24.00 124.00   1.00    4.00    --   54.00  77.00-150.00  100
140  \w     24.00 124.00   1.00    4.00    --   54.00  77.00-120.00  100
141  \f    240.00 360.00   1.00    4.00  54.00  54.00 -60.00    --   120
142  \f    240.00 360.00   1.00    4.00  54.00  54.00  40.00    --   120
143  \w     24.00 124.00   1.00    4.00    --   54.00  77.00 -30.00  100
144  \w     24.00 124.00   1.00    4.00    --   54.00  77.00   0.00  100
145  \f      0.00 120.00   1.00    4.00  54.00  54.00 -40.00    --   120
146  \w     24.00 124.00   1.00    4.00    --   54.00  77.00  60.00  100
147  \w     24.00 124.00   1.00    4.00    --   54.00  77.00  90.00  100
148  \w     24.00 124.00   1.00    4.00    --   54.00  77.00 120.00  100
149  \w    -16.00  84.00   1.00    4.00    --   54.00 -77.00-120.00  100
150  \w    -16.00  84.00   1.00    4.00    --   54.00 -77.00-150.00  100
151  \f    240.00 360.00   1.00    4.00  54.00  54.00 -40.00    --   120
152  \w    -16.00  84.00   1.00    4.00    --   54.00 -77.00-180.00  100
153  \w    -16.00  84.00   1.00    4.00    --   54.00 -77.00 -90.00  100
154  \w    -16.00  84.00   1.00    4.00    --   54.00 -77.00 -60.00  100
155  \w    -16.00  84.00   1.00    4.00    --   54.00 -77.00 -30.00  100
156  \w    -16.00  84.00   1.00    4.00    --   54.00 -77.00   0.00  100
157  \w     24.00 124.00   1.00    4.00    --   54.00  77.00 150.00  100
158  \w    -16.00  75.00   1.00    4.00    --   54.00 -77.00  60.00   91
159  \f    120.00 240.00   1.00    4.00  54.00  54.00  60.00    --   120
160  \f      0.00 270.00   1.00    0.50   0.00   0.00   0.00    --   270
;
_diffrn_measurement_device 'four-circle diffractometer'
_diffrn_measurement_device_type 'Agilent SuperNova, Dual, Cu at zero, Eos'
_diffrn_measurement_method '\w and \f scans'
_diffrn_measurement_specimen_support 'polyimid foil'
_diffrn_orient_matrix_type 'CrysAlisPro convention (1999,Acta A55,543-557)'
_diffrn_orient_matrix_UB_11 -0.0850964000
_diffrn_orient_matrix_UB_12 -0.0015814000
_diffrn_orient_matrix_UB_13 -0.0601525000
_diffrn_orient_matrix_UB_21 0.0184627000
_diffrn_orient_matrix_UB_22 0.0028751000
_diffrn_orient_matrix_UB_23 -0.1288886000
_diffrn_orient_matrix_UB_31 0.0016625000
_diffrn_orient_matrix_UB_32 -0.1117310000
_diffrn_orient_matrix_UB_33 -0.0024336000
_diffrn_radiation_monochromator mirror
_diffrn_radiation_probe x-ray
_diffrn_radiation_type 'Cu K\a'
_diffrn_radiation_wavelength 1.54184
_diffrn_reflns_av_R_equivalents 0.0443
_diffrn_reflns_av_unetI/netI 0.0122
_diffrn_reflns_Laue_measured_fraction_full 1.000
_diffrn_reflns_Laue_measured_fraction_max 0.996
_diffrn_reflns_limit_h_max 22
_diffrn_reflns_limit_h_min -22
_diffrn_reflns_limit_k_max 13
_diffrn_reflns_limit_k_min -16
_diffrn_reflns_limit_l_max 13
_diffrn_reflns_limit_l_min -13
_diffrn_reflns_number 160921
_diffrn_reflns_point_group_measured_fraction_full 1.000
_diffrn_reflns_point_group_measured_fraction_max 0.996
_diffrn_reflns_theta_full 67.684
_diffrn_reflns_theta_max 70.828
_diffrn_reflns_theta_min 4.066
_diffrn_source 'microfocus X-Ray tube'
_diffrn_source_type 'Agilent SuperNova (Cu) X-ray Source'
_exptl_absorpt_coefficient_mu 4.089
_exptl_absorpt_correction_T_max 0.934
_exptl_absorpt_correction_T_min 0.685
_exptl_absorpt_correction_type gaussian
_exptl_absorpt_process_details
;
CrysAlisPro 1.171.38.41p (Rigaku Oxford Diffraction, 2015)
Numerical absorption correction based on gaussian integration over
 a multifaceted crystal model (Busing & Levy, 1957).
Empirical absorption correction using spherical harmonics,
 implemented in SCALE3 ABSPACK scaling algorithm.
;
_exptl_crystal_colour red
_exptl_crystal_colour_primary red
_exptl_crystal_density_diffrn 1.405
_exptl_crystal_description irregular
_exptl_crystal_F_000 1188
_exptl_crystal_size_max 0.140
_exptl_crystal_size_mid 0.105
_exptl_crystal_size_min 0.020
_refine_diff_density_max 0.856
_refine_diff_density_min -0.995
_refine_diff_density_rms 0.072
_refine_ls_extinction_method none
_refine_ls_goodness_of_fit_ref 1.059
_refine_ls_hydrogen_treatment constr
_refine_ls_matrix_type full
_refine_ls_number_parameters 315
_refine_ls_number_reflns 5194
_refine_ls_number_restraints 0
_refine_ls_restrained_S_all 1.059
_refine_ls_R_factor_all 0.0438
_refine_ls_R_factor_gt 0.0417
_refine_ls_shift/su_max 0.000
_refine_ls_shift/su_mean 0.000
_refine_ls_structure_factor_coef Fsqd
_refine_ls_weighting_details 'w=1/[\s^2^(Fo^2^)+(0.0519P)^2^+4.8954P] where P=(Fo^2^+2Fc^2^)/3'
_refine_ls_weighting_scheme calc
_refine_ls_wR_factor_gt 0.1093
_refine_ls_wR_factor_ref 0.1107
_reflns_Friedel_coverage 0.000
_reflns_number_gt 4965
_reflns_number_total 5194
_reflns_threshold_expression 'I > 2\s(I)'
_cod_data_source_file c8dt02176g2.cif
_cod_data_source_block hi_rl2
_cod_depositor_comments 'Adding full bibliography for 7047000--7047008.cif.'
_cod_database_code 7047006
_audit_block_refno 2688
_audit_block_usercomment 'rl129, irregular, red'
_chemical_oxdiff_formula 'C48 H70 Br2 Cl4 N14'
_chemical_oxdiff_usercomment 'rl129, irregular, red'
_shelx_space_group_comment
;
The symmetry employed for this shelxl refinement is uniquely defined
by the following loop, which should always be used as a source of
symmetry information in preference to the above space-group names.
They are only intended as comments.
;
_shelx_estimated_absorpt_t_max 0.685
_shelx_estimated_absorpt_t_min 0.685
_reflns_odcompleteness_completeness 99.96
_reflns_odcompleteness_iscentric 1
_reflns_odcompleteness_theta 66.97
_shelxl_version_number 2017/1
_olex2_refinement_description
;
1. Fixed Uiso
 At 1.2 times of:
  All C(H) groups, All C(H,H) groups
 At 1.5 times of:
  All C(H,H,H) groups
2.a Secondary CH2 refined with riding coordinates:
 C51(H51A,H51B), C17(H17A,H17B)
2.b Aromatic/amide H refined with riding coordinates:
 C3(H3), C6(H6), C19(H19), C20(H20), C21(H21), C22(H22), C23(H23)
2.c Idealised Me refined as rotating group:
 C8(H8A,H8B,H8C), C9(H9A,H9B,H9C), C10(H10A,H10B,H10C), C11(H11A,H11B,H11C),
 C13(H13A,H13B,H13C), C14(H14A,H14B,H14C), C15(H15A,H15B,H15C), C16(H16A,H16B,
 H16C)
;
_olex2_submission_special_instructions 'No special instructions were received'
_oxdiff_exptl_absorpt_empirical_details
;
Empirical correction (ABSPACK) includes:
- Absorption correction using spherical harmonics
- Frame scaling
- Detector area scaling
- B-factor correction
;
_oxdiff_exptl_absorpt_empirical_full_max 1.279
_oxdiff_exptl_absorpt_empirical_full_min 0.848
_cell_oxdiff_length_a 18.13636(12)
_cell_oxdiff_length_b 13.78219(12)
_cell_oxdiff_length_c 11.10352(9)
_cell_oxdiff_angle_alpha 89.9844(7)
_cell_oxdiff_angle_beta 102.7537(6)
_cell_oxdiff_angle_gamma 90.0143(6)
_cell_oxdiff_volume 2706.95(4)
_cell_oxdiff_measurement_reflns_used 70873

loop_
_symmetry_equiv_pos_as_xyz
'x, y, z'
'-x, y+1/2, -z+1/2'
'-x, -y, -z'
'x, -y-1/2, z-1/2'

loop_
_atom_site_label
_atom_site_type_symbol
_atom_site_fract_x
_atom_site_fract_y
_atom_site_fract_z
_atom_site_U_iso_or_equiv
_atom_site_adp_type
_atom_site_occupancy
_atom_site_site_symmetry_order
_atom_site_calc_flag
_atom_site_refinement_flags_posn
Br Br 0.41823(2) 0.09099(2) 0.20718(3) 0.03203(11) Uani 1 1 d .
Cl1 Cl 0.04995(5) 0.24793(7) -0.09026(8) 0.0500(2) Uani 1 1 d .
Cl2 Cl 0.07181(7) 0.34944(10) -0.30565(9) 0.0727(3) Uani 1 1 d .
C51 C 0.00718(18) 0.2842(3) -0.2424(3) 0.0417(7) Uani 1 1 d .
H51A H -0.009934 0.226289 -0.293661 0.050 Uiso 1 1 calc R
H51B H -0.037550 0.325093 -0.241278 0.050 Uiso 1 1 calc R
N1 N 0.25441(11) 0.43990(15) 0.27392(18) 0.0181(4) Uani 1 1 d .
N2 N 0.31933(11) 0.34418(16) 0.15743(19) 0.0212(4) Uani 1 1 d .
N3 N 0.38633(11) 0.43004(16) 0.3252(2) 0.0225(4) Uani 1 1 d .
N4 N 0.28126(10) 0.55187(15) 0.08631(18) 0.0175(4) Uani 1 1 d .
N5 N 0.36860(11) 0.64459(16) 0.0162(2) 0.0227(5) Uani 1 1 d .
N6 N 0.28545(12) 0.55353(16) -0.12722(19) 0.0217(4) Uani 1 1 d .
N7 N -0.01244(11) 0.44086(16) 0.09963(18) 0.0190(4) Uani 1 1 d .
C1 C 0.19229(12) 0.46380(17) 0.1755(2) 0.0167(5) Uani 1 1 d .
C2 C 0.20696(12) 0.52352(17) 0.0758(2) 0.0165(5) Uani 1 1 d .
C3 C 0.14525(13) 0.55254(18) -0.0139(2) 0.0188(5) Uani 1 1 d .
H3 H 0.153431 0.590886 -0.080864 0.023 Uiso 1 1 calc R
C4 C 0.07039(13) 0.52709(18) -0.0094(2) 0.0176(5) Uani 1 1 d .
C5 C 0.05730(13) 0.46834(18) 0.0901(2) 0.0174(5) Uani 1 1 d .
C6 C 0.12076(13) 0.43774(18) 0.1816(2) 0.0189(5) Uani 1 1 d .
H6 H 0.113194 0.398429 0.248077 0.023 Uiso 1 1 calc R
C7 C 0.32071(13) 0.40506(18) 0.2509(2) 0.0193(5) Uani 1 1 d .
C8 C 0.38034(15) 0.3430(2) 0.0893(3) 0.0280(6) Uani 1 1 d .
H8A H 0.410903 0.401979 0.108358 0.042 Uiso 1 1 calc GR
H8B H 0.358350 0.340415 0.000380 0.042 Uiso 1 1 calc GR
H8C H 0.412362 0.285942 0.113660 0.042 Uiso 1 1 calc GR
C9 C 0.25838(15) 0.2741(2) 0.1177(3) 0.0265(6) Uani 1 1 d .
H9A H 0.226023 0.272858 0.177650 0.040 Uiso 1 1 calc GR
H9B H 0.279968 0.209507 0.112234 0.040 Uiso 1 1 calc GR
H9C H 0.228259 0.292982 0.036555 0.040 Uiso 1 1 calc GR
C10 C 0.45045(14) 0.3629(2) 0.3548(3) 0.0290(6) Uani 1 1 d .
H10A H 0.434928 0.299062 0.319212 0.043 Uiso 1 1 calc GR
H10B H 0.467217 0.356979 0.444698 0.043 Uiso 1 1 calc GR
H10C H 0.492071 0.387719 0.320439 0.043 Uiso 1 1 calc GR
C11 C 0.39850(14) 0.5245(2) 0.3857(3) 0.0277(6) Uani 1 1 d .
H11A H 0.359999 0.570164 0.343375 0.042 Uiso 1 1 calc GR
H11B H 0.448801 0.548662 0.382276 0.042 Uiso 1 1 calc GR
H11C H 0.394877 0.517977 0.472102 0.042 Uiso 1 1 calc GR
C12 C 0.30906(13) 0.58138(17) -0.0077(2) 0.0180(5) Uani 1 1 d .
C13 C 0.43428(15) 0.6329(2) -0.0390(3) 0.0297(6) Uani 1 1 d .
H13A H 0.479632 0.622501 0.026374 0.045 Uiso 1 1 calc GR
H13B H 0.440717 0.691446 -0.085676 0.045 Uiso 1 1 calc GR
H13C H 0.426462 0.576823 -0.094707 0.045 Uiso 1 1 calc GR
C14 C 0.38132(15) 0.7049(2) 0.1250(3) 0.0294(6) Uani 1 1 d .
H14A H 0.335068 0.707740 0.156801 0.044 Uiso 1 1 calc GR
H14B H 0.395154 0.770467 0.103992 0.044 Uiso 1 1 calc GR
H14C H 0.422396 0.677400 0.188284 0.044 Uiso 1 1 calc GR
C15 C 0.29359(17) 0.6152(2) -0.2303(3) 0.0311(6) Uani 1 1 d .
H15A H 0.309656 0.680261 -0.199540 0.047 Uiso 1 1 calc GR
H15B H 0.245005 0.619583 -0.289891 0.047 Uiso 1 1 calc GR
H15C H 0.331591 0.587347 -0.270690 0.047 Uiso 1 1 calc GR
C16 C 0.24770(14) 0.4617(2) -0.1638(2) 0.0260(6) Uani 1 1 d .
H16A H 0.247382 0.422665 -0.090163 0.039 Uiso 1 1 calc GR
H16B H 0.274681 0.426503 -0.217641 0.039 Uiso 1 1 calc GR
H16C H 0.195575 0.473927 -0.208415 0.039 Uiso 1 1 calc GR
C17 C 0.24133(14) 0.43556(19) 0.4003(2) 0.0205(5) Uani 1 1 d .
H17A H 0.290612 0.428599 0.459408 0.025 Uiso 1 1 calc R
H17B H 0.210845 0.377205 0.407806 0.025 Uiso 1 1 calc R
C18 C 0.20123(14) 0.5239(2) 0.4350(2) 0.0225(5) Uani 1 1 d .
C19 C 0.21920(17) 0.6171(2) 0.4048(3) 0.0380(7) Uani 1 1 d .
H19 H 0.256072 0.626617 0.356966 0.046 Uiso 1 1 calc R
C20 C 0.18406(18) 0.6964(2) 0.4434(4) 0.0436(8) Uani 1 1 d .
H20 H 0.198112 0.759975 0.424157 0.052 Uiso 1 1 calc R
C21 C 0.12869(17) 0.6842(2) 0.5097(3) 0.0388(7) Uani 1 1 d .
H21 H 0.104959 0.739060 0.536553 0.047 Uiso 1 1 calc R
C22 C 0.10814(18) 0.5919(2) 0.5366(3) 0.0386(7) Uani 1 1 d .
H22 H 0.069152 0.582575 0.580207 0.046 Uiso 1 1 calc R
C23 C 0.14483(16) 0.5125(2) 0.4994(3) 0.0298(6) Uani 1 1 d .
H23 H 0.130792 0.448967 0.518835 0.036 Uiso 1 1 calc R

loop_
_atom_site_aniso_label
_atom_site_aniso_U_11
_atom_site_aniso_U_22
_atom_site_aniso_U_33
_atom_site_aniso_U_23
_atom_site_aniso_U_13
_atom_site_aniso_U_12
Br 0.02324(16) 0.03218(18) 0.04105(19) 0.00264(12) 0.00790(12) 0.00158(11)
Cl1 0.0518(5) 0.0579(5) 0.0425(4) -0.0026(4) 0.0150(4) 0.0028(4)
Cl2 0.0757(7) 0.0901(8) 0.0533(5) 0.0037(5) 0.0167(5) -0.0450(6)
C51 0.0324(16) 0.044(2) 0.0483(18) -0.0033(15) 0.0082(13) -0.0055(14)
N1 0.0120(9) 0.0224(11) 0.0189(9) 0.0032(8) 0.0014(7) 0.0030(8)
N2 0.0150(9) 0.0200(11) 0.0280(10) -0.0019(9) 0.0033(8) 0.0021(8)
N3 0.0131(9) 0.0229(11) 0.0292(11) -0.0002(9) -0.0004(8) 0.0026(8)
N4 0.0103(9) 0.0195(10) 0.0222(10) 0.0006(8) 0.0024(7) -0.0017(8)
N5 0.0155(10) 0.0249(12) 0.0293(11) -0.0047(9) 0.0086(8) -0.0064(8)
N6 0.0190(10) 0.0237(11) 0.0226(10) 0.0020(9) 0.0050(8) -0.0049(9)
N7 0.0129(9) 0.0208(11) 0.0227(10) 0.0037(8) 0.0022(8) 0.0003(8)
C1 0.0124(10) 0.0162(12) 0.0200(11) -0.0002(9) 0.0005(8) 0.0028(9)
C2 0.0112(10) 0.0168(12) 0.0215(11) -0.0014(9) 0.0036(8) -0.0004(9)
C3 0.0149(11) 0.0192(12) 0.0223(11) 0.0043(10) 0.0043(9) -0.0013(9)
C4 0.0119(10) 0.0174(12) 0.0222(11) 0.0000(9) 0.0013(9) -0.0003(9)
C5 0.0119(10) 0.0173(12) 0.0227(11) 0.0012(9) 0.0031(9) 0.0003(9)
C6 0.0149(11) 0.0184(12) 0.0229(11) 0.0044(10) 0.0032(9) 0.0005(9)
C7 0.0132(11) 0.0188(12) 0.0250(12) 0.0033(10) 0.0022(9) 0.0012(9)
C8 0.0220(12) 0.0314(15) 0.0327(14) 0.0001(12) 0.0104(11) 0.0068(11)
C9 0.0222(12) 0.0211(13) 0.0338(14) -0.0051(11) 0.0008(10) -0.0010(10)
C10 0.0152(12) 0.0312(15) 0.0371(15) 0.0016(12) -0.0016(10) 0.0054(11)
C11 0.0176(12) 0.0288(15) 0.0343(14) -0.0047(12) 0.0007(10) -0.0031(11)
C12 0.0124(10) 0.0153(12) 0.0259(12) -0.0005(9) 0.0033(9) -0.0002(9)
C13 0.0184(12) 0.0364(16) 0.0370(15) -0.0025(12) 0.0120(11) -0.0068(11)
C14 0.0244(13) 0.0274(15) 0.0374(15) -0.0095(12) 0.0091(11) -0.0078(11)
C15 0.0322(15) 0.0345(16) 0.0268(13) 0.0072(12) 0.0071(11) -0.0019(12)
C16 0.0215(12) 0.0286(15) 0.0277(13) -0.0062(11) 0.0052(10) -0.0060(11)
C17 0.0180(11) 0.0225(13) 0.0199(11) 0.0039(10) 0.0020(9) 0.0001(10)
C18 0.0180(11) 0.0261(14) 0.0220(12) -0.0005(10) 0.0013(9) 0.0006(10)
C19 0.0292(15) 0.0254(15) 0.064(2) 0.0042(14) 0.0211(14) 0.0018(12)
C20 0.0332(16) 0.0220(15) 0.078(2) -0.0008(15) 0.0183(16) 0.0019(13)
C21 0.0311(15) 0.0339(17) 0.0512(18) -0.0094(14) 0.0087(13) 0.0081(13)
C22 0.0340(16) 0.047(2) 0.0382(16) 0.0000(14) 0.0164(13) 0.0064(14)
C23 0.0294(14) 0.0300(15) 0.0318(14) 0.0033(12) 0.0107(11) 0.0004(12)

loop_
_atom_type_symbol
_atom_type_description
_atom_type_scat_dispersion_real
_atom_type_scat_dispersion_imag
_atom_type_scat_source
C C 0.0181 0.0091 'International Tables Vol C Tables 4.2.6.8 and 6.1.1.4'
H H 0.0000 0.0000 'International Tables Vol C Tables 4.2.6.8 and 6.1.1.4'
Br Br -0.6763 1.2805 'International Tables Vol C Tables 4.2.6.8 and 6.1.1.4'
Cl Cl 0.3639 0.7018 'International Tables Vol C Tables 4.2.6.8 and 6.1.1.4'
N N 0.0311 0.0180 'International Tables Vol C Tables 4.2.6.8 and 6.1.1.4'

loop_
_exptl_crystal_face_index_h
_exptl_crystal_face_index_k
_exptl_crystal_face_index_l
_exptl_crystal_face_perp_dist
-9 -5 -2 0.0154
-5 0 -1 0.0111
5 0 1 0.0089
2 5 -2 0.0546
-2 -5 2 0.0546
-5 3 5 0.0501
5 -4 -5 0.0828
5 2 -5 0.0649
2 5 -1 0.0497
-5 0 -2 0.0122

loop_
_geom_angle_atom_site_label_1
_geom_angle_atom_site_label_2
_geom_angle_atom_site_label_3
_geom_angle
_geom_angle_site_symmetry_1
_geom_angle_site_symmetry_3
Cl1 C51 H51A 109.7 . .
Cl1 C51 H51B 109.7 . .
Cl2 C51 Cl1 109.80(18) . .
Cl2 C51 H51A 109.7 . .
Cl2 C51 H51B 109.7 . .
H51A C51 H51B 108.2 . .
C1 N1 C17 118.23(19) . .
C7 N1 C1 121.1(2) . .
C7 N1 C17 119.71(19) . .
C7 N2 C8 121.4(2) . .
C7 N2 C9 122.4(2) . .
C9 N2 C8 116.2(2) . .
C7 N3 C10 122.0(2) . .
C7 N3 C11 122.6(2) . .
C11 N3 C10 115.4(2) . .
C12 N4 C2 123.7(2) . .
C12 N5 C13 122.0(2) . .
C12 N5 C14 120.2(2) . .
C14 N5 C13 114.8(2) . .
C12 N6 C15 122.5(2) . .
C12 N6 C16 123.2(2) . .
C16 N6 C15 114.3(2) . .
C5 N7 C4 116.0(2) . 3_565
N1 C1 C2 118.0(2) . .
C6 C1 N1 120.1(2) . .
C6 C1 C2 121.6(2) . .
N4 C2 C1 115.8(2) . .
C3 C2 N4 126.7(2) . .
C3 C2 C1 117.3(2) . .
C2 C3 H3 118.9 . .
C2 C3 C4 122.3(2) . .
C4 C3 H3 118.9 . .
N7 C4 C3 119.1(2) 3_565 .
N7 C4 C5 121.4(2) 3_565 .
C3 C4 C5 119.5(2) . .
N7 C5 C4 122.6(2) . .
N7 C5 C6 119.2(2) . .
C6 C5 C4 118.3(2) . .
C1 C6 C5 121.1(2) . .
C1 C6 H6 119.4 . .
C5 C6 H6 119.4 . .
N2 C7 N1 120.0(2) . .
N2 C7 N3 120.4(2) . .
N3 C7 N1 119.6(2) . .
N2 C8 H8A 109.5 . .
N2 C8 H8B 109.5 . .
N2 C8 H8C 109.5 . .
H8A C8 H8B 109.5 . .
H8A C8 H8C 109.5 . .
H8B C8 H8C 109.5 . .
N2 C9 H9A 109.5 . .
N2 C9 H9B 109.5 . .
N2 C9 H9C 109.5 . .
H9A C9 H9B 109.5 . .
H9A C9 H9C 109.5 . .
H9B C9 H9C 109.5 . .
N3 C10 H10A 109.5 . .
N3 C10 H10B 109.5 . .
N3 C10 H10C 109.5 . .
H10A C10 H10B 109.5 . .
H10A C10 H10C 109.5 . .
H10B C10 H10C 109.5 . .
N3 C11 H11A 109.5 . .
N3 C11 H11B 109.5 . .
N3 C11 H11C 109.5 . .
H11A C11 H11B 109.5 . .
H11A C11 H11C 109.5 . .
H11B C11 H11C 109.5 . .
N4 C12 N5 117.8(2) . .
N4 C12 N6 126.4(2) . .
N6 C12 N5 115.8(2) . .
N5 C13 H13A 109.5 . .
N5 C13 H13B 109.5 . .
N5 C13 H13C 109.5 . .
H13A C13 H13B 109.5 . .
H13A C13 H13C 109.5 . .
H13B C13 H13C 109.5 . .
N5 C14 H14A 109.5 . .
N5 C14 H14B 109.5 . .
N5 C14 H14C 109.5 . .
H14A C14 H14B 109.5 . .
H14A C14 H14C 109.5 . .
H14B C14 H14C 109.5 . .
N6 C15 H15A 109.5 . .
N6 C15 H15B 109.5 . .
N6 C15 H15C 109.5 . .
H15A C15 H15B 109.5 . .
H15A C15 H15C 109.5 . .
H15B C15 H15C 109.5 . .
N6 C16 H16A 109.5 . .
N6 C16 H16B 109.5 . .
N6 C16 H16C 109.5 . .
H16A C16 H16B 109.5 . .
H16A C16 H16C 109.5 . .
H16B C16 H16C 109.5 . .
N1 C17 H17A 108.9 . .
N1 C17 H17B 108.9 . .
N1 C17 C18 113.4(2) . .
H17A C17 H17B 107.7 . .
C18 C17 H17A 108.9 . .
C18 C17 H17B 108.9 . .
C19 C18 C17 122.2(2) . .
C23 C18 C17 119.6(2) . .
C23 C18 C19 118.2(3) . .
C18 C19 H19 119.7 . .
C20 C19 C18 120.6(3) . .
C20 C19 H19 119.7 . .
C19 C20 H20 119.7 . .
C19 C20 C21 120.7(3) . .
C21 C20 H20 119.7 . .
C20 C21 H21 120.3 . .
C22 C21 C20 119.5(3) . .
C22 C21 H21 120.3 . .
C21 C22 H22 120.2 . .
C21 C22 C23 119.5(3) . .
C23 C22 H22 120.2 . .
C18 C23 C22 121.5(3) . .
C18 C23 H23 119.3 . .
C22 C23 H23 119.3 . .

loop_
_geom_bond_atom_site_label_1
_geom_bond_atom_site_label_2
_geom_bond_distance
_geom_bond_site_symmetry_2
Cl1 C51 1.768(4) .
Cl2 C51 1.743(3) .
C51 H51A 0.9900 .
C51 H51B 0.9900 .
N1 C1 1.424(3) .
N1 C7 1.370(3) .
N1 C17 1.475(3) .
N2 C7 1.330(3) .
N2 C8 1.472(3) .
N2 C9 1.461(3) .
N3 C7 1.335(3) .
N3 C10 1.466(3) .
N3 C11 1.459(3) .
N4 C2 1.383(3) .
N4 C12 1.319(3) .
N5 C12 1.367(3) .
N5 C13 1.464(3) .
N5 C14 1.443(3) .
N6 C12 1.357(3) .
N6 C15 1.460(3) .
N6 C16 1.454(3) .
N7 C4 1.356(3) 3_565
N7 C5 1.347(3) .
C1 C2 1.451(3) .
C1 C6 1.362(3) .
C2 C3 1.383(3) .
C3 H3 0.9500 .
C3 C4 1.414(3) .
C4 C5 1.432(3) .
C5 C6 1.420(3) .
C6 H6 0.9500 .
C8 H8A 0.9800 .
C8 H8B 0.9800 .
C8 H8C 0.9800 .
C9 H9A 0.9800 .
C9 H9B 0.9800 .
C9 H9C 0.9800 .
C10 H10A 0.9800 .
C10 H10B 0.9800 .
C10 H10C 0.9800 .
C11 H11A 0.9800 .
C11 H11B 0.9800 .
C11 H11C 0.9800 .
C13 H13A 0.9800 .
C13 H13B 0.9800 .
C13 H13C 0.9800 .
C14 H14A 0.9800 .
C14 H14B 0.9800 .
C14 H14C 0.9800 .
C15 H15A 0.9800 .
C15 H15B 0.9800 .
C15 H15C 0.9800 .
C16 H16A 0.9800 .
C16 H16B 0.9800 .
C16 H16C 0.9800 .
C17 H17A 0.9900 .
C17 H17B 0.9900 .
C17 C18 1.511(4) .
C18 C19 1.385(4) .
C18 C23 1.381(4) .
C19 H19 0.9500 .
C19 C20 1.380(4) .
C20 H20 0.9500 .
C20 C21 1.380(5) .
C21 H21 0.9500 .
C21 C22 1.377(5) .
C22 H22 0.9500 .
C22 C23 1.390(4) .
C23 H23 0.9500 .

loop_
_geom_torsion_atom_site_label_1
_geom_torsion_atom_site_label_2
_geom_torsion_atom_site_label_3
_geom_torsion_atom_site_label_4
_geom_torsion
_geom_torsion_site_symmetry_1
_geom_torsion_site_symmetry_4
N1 C1 C2 N4 0.0(3) . .
N1 C1 C2 C3 -174.9(2) . .
N1 C1 C6 C5 174.2(2) . .
N1 C17 C18 C19 -42.1(3) . .
N1 C17 C18 C23 138.2(2) . .
N4 C2 C3 C4 -173.4(2) . .
N7 C4 C5 N7 0.6(4) 3_565 .
N7 C4 C5 C6 -179.8(2) 3_565 .
N7 C5 C6 C1 180.0(2) . .
C1 N1 C7 N2 -37.8(3) . .
C1 N1 C7 N3 144.5(2) . .
C1 N1 C17 C18 -49.7(3) . .
C1 C2 C3 C4 0.9(4) . .
C2 N4 C12 N5 152.2(2) . .
C2 N4 C12 N6 -29.4(4) . .
C2 C1 C6 C5 -0.2(4) . .
C2 C3 C4 N7 179.1(2) . 3_565
C2 C3 C4 C5 -0.8(4) . .
C3 C4 C5 N7 -179.5(2) . .
C3 C4 C5 C6 0.1(4) . .
C4 N7 C5 C4 -0.6(4) 3_565 .
C4 N7 C5 C6 179.8(2) 3_565 .
C4 C5 C6 C1 0.3(4) . .
C6 C1 C2 N4 174.5(2) . .
C6 C1 C2 C3 -0.5(4) . .
C7 N1 C1 C2 -48.4(3) . .
C7 N1 C1 C6 137.1(2) . .
C7 N1 C17 C18 141.6(2) . .
C8 N2 C7 N1 148.4(2) . .
C8 N2 C7 N3 -33.9(4) . .
C9 N2 C7 N1 -32.5(3) . .
C9 N2 C7 N3 145.2(2) . .
C10 N3 C7 N1 144.9(2) . .
C10 N3 C7 N2 -32.9(4) . .
C11 N3 C7 N1 -33.1(4) . .
C11 N3 C7 N2 149.2(2) . .
C12 N4 C2 C1 160.0(2) . .
C12 N4 C2 C3 -25.6(4) . .
C13 N5 C12 N4 135.8(3) . .
C13 N5 C12 N6 -42.8(3) . .
C14 N5 C12 N4 -23.5(4) . .
C14 N5 C12 N6 157.9(2) . .
C15 N6 C12 N4 152.8(3) . .
C15 N6 C12 N5 -28.8(3) . .
C16 N6 C12 N4 -25.0(4) . .
C16 N6 C12 N5 153.4(2) . .
C17 N1 C1 C2 143.1(2) . .
C17 N1 C1 C6 -31.4(3) . .
C17 N1 C7 N2 130.6(2) . .
C17 N1 C7 N3 -47.2(3) . .
C17 C18 C19 C20 -176.7(3) . .
C17 C18 C23 C22 178.0(3) . .
C18 C19 C20 C21 -2.0(5) . .
C19 C18 C23 C22 -1.8(4) . .
C19 C20 C21 C22 -0.5(5) . .
C20 C21 C22 C23 1.7(5) . .
C21 C22 C23 C18 -0.6(5) . .
C23 C18 C19 C20 3.1(5) . .

loop_
_exptl_oxdiff_crystal_face_indexfrac_h
_exptl_oxdiff_crystal_face_indexfrac_k
_exptl_oxdiff_crystal_face_indexfrac_l
_exptl_oxdiff_crystal_face_x
_exptl_oxdiff_crystal_face_y
_exptl_oxdiff_crystal_face_z
-8.9894 -5.0032 -2.0102 0.8938 0.0787 0.5490
-4.9938 -0.0027 -1.0057 0.4854 0.0374 -0.0056
4.9938 0.0027 1.0057 -0.4854 -0.0374 0.0056
2.0046 4.9992 -1.9968 -0.0584 0.3087 -0.5504
-2.0046 -4.9992 1.9968 0.0584 -0.3087 0.5504
-5.0080 2.9971 4.9924 0.1211 -0.7273 -0.3553
5.0078 -3.9968 -4.9924 -0.1195 0.7244 0.4670
5.0091 2.0013 -4.9923 -0.1291 0.7417 -0.2031
2.0021 4.9993 -0.9972 -0.1183 0.1799 -0.5528
-4.9913 -0.0028 -2.0053 0.5454 0.1663 -0.0031
